data_4027920
loop_
_publ_author_name
'Tao Wang'
'Yu-Fei Zhang'
'Qin-Qing Hou'
'Wen-Rong Xu'
'Xiao-Ping Cao'
'Hak-Fun Chow'
'Dietmar Kuck'

_publ_section_title
;
 C3-Symmetrical Tribenzotriquinacene Derivatives: Optical Resolution
 through Cryptophane Synthesis and Supramolecular Self-Assembly into
 Nanotubes
;
_journal_name_full 'Journal of Organic Chemistry'
_journal_page_first 1062
_journal_page_last 1069
_journal_paper_doi 10.1021/jo302470v
_journal_volume 78
_journal_year 2013
_chemical_formula_sum 'C32 H36 O4'
_chemical_formula_weight 484.61
_chemical_name_systematic
; 
 ? 
;
_space_group_IT_number 2
_symmetry_cell_setting triclinic
_symmetry_space_group_name_Hall '-P 1'
_symmetry_space_group_name_H-M 'P -1'
_atom_sites_solution_hydrogens geom
_atom_sites_solution_primary direct
_atom_sites_solution_secondary difmap
_audit_creation_method SHELXL-97
_cell_angle_alpha 92.198(13)
_cell_angle_beta 99.782(13)
_cell_angle_gamma 108.202(12)
_cell_formula_units_Z 2
_cell_length_a 8.739(6)
_cell_length_b 11.766(8)
_cell_length_c 13.973(9)
_cell_measurement_reflns_used 849
_cell_measurement_temperature 296(2)
_cell_measurement_theta_max 19.56
_cell_measurement_theta_min 2.50
_cell_volume 1338.6(16)
_computing_cell_refinement 'Bruker SAINT'
_computing_data_collection 'Bruker APEX2'
_computing_data_reduction 'Bruker SAINT'
_computing_molecular_graphics 'Bruker SHELXTL'
_computing_publication_material 'Bruker SHELXTL'
_computing_structure_refinement 'SHELXL-97 (Sheldrick, 2008)'
_computing_structure_solution 'SHELXS-97 (Sheldrick, 2008)'
_diffrn_ambient_temperature 296(2)
_diffrn_measured_fraction_theta_full 0.955
_diffrn_measured_fraction_theta_max 0.955
_diffrn_measurement_device_type 'Bruker APEX-II CCD'
_diffrn_measurement_method '\f and \w scans'
_diffrn_radiation_monochromator graphite
_diffrn_radiation_source 'fine-focus sealed tube'
_diffrn_radiation_type MoK\a
_diffrn_radiation_wavelength 0.71073
_diffrn_reflns_av_R_equivalents 0.0432
_diffrn_reflns_av_sigmaI/netI 0.1109
_diffrn_reflns_limit_h_max 10
_diffrn_reflns_limit_h_min -10
_diffrn_reflns_limit_k_max 14
_diffrn_reflns_limit_k_min -11
_diffrn_reflns_limit_l_max 16
_diffrn_reflns_limit_l_min -12
_diffrn_reflns_number 6659
_diffrn_reflns_theta_full 25.50
_diffrn_reflns_theta_max 25.50
_diffrn_reflns_theta_min 1.49
_exptl_absorpt_coefficient_mu 0.078
_exptl_absorpt_correction_T_max 0.9938
_exptl_absorpt_correction_T_min 0.9839
_exptl_absorpt_correction_type multi-scan
_exptl_crystal_density_diffrn 1.202
_exptl_crystal_F_000 520
_exptl_crystal_size_max 0.21
_exptl_crystal_size_mid 0.20
_exptl_crystal_size_min 0.08
_refine_diff_density_max 0.695
_refine_diff_density_min -0.358
_refine_diff_density_rms 0.098
_refine_ls_extinction_coef 0.010(11)
_refine_ls_extinction_expression Fc^*^=kFc[1+0.001xFc^2^\l^3^/sin(2\q)]^-1/4^
_refine_ls_extinction_method SHELXL
_refine_ls_goodness_of_fit_ref 1.528
_refine_ls_hydrogen_treatment constr
_refine_ls_matrix_type full
_refine_ls_number_parameters 335
_refine_ls_number_reflns 4774
_refine_ls_number_restraints 6
_refine_ls_restrained_S_all 1.531
_refine_ls_R_factor_all 0.2750
_refine_ls_R_factor_gt 0.1799
_refine_ls_shift/su_max 0.000
_refine_ls_shift/su_mean 0.000
_refine_ls_structure_factor_coef Fsqd
_refine_ls_weighting_details 'calc w=1/[\s^2^(Fo^2^)+(0.2000P)^2^+0.0000P] where P=(Fo^2^+2Fc^2^)/3'
_refine_ls_weighting_scheme calc
_refine_ls_wR_factor_gt 0.4812
_refine_ls_wR_factor_ref 0.5265
_reflns_number_gt 1978
_reflns_number_total 4774
_reflns_threshold_expression >2sigma(I)
_cod_data_source_file jo302470v_si_007.cif
_cod_data_source_block p-1
_cod_original_cell_volume 1338.5(15)
_cod_database_code 4027920

loop_
_symmetry_equiv_pos_as_xyz
'x, y, z'
'-x, -y, -z'

loop_
_atom_site_label
_atom_site_type_symbol
_atom_site_fract_x
_atom_site_fract_y
_atom_site_fract_z
_atom_site_U_iso_or_equiv
_atom_site_adp_type
_atom_site_occupancy
_atom_site_symmetry_multiplicity
_atom_site_calc_flag
_atom_site_refinement_flags
C1 C 0.1426(8) 0.3761(7) 0.3488(5) 0.0546(19) Uani 1 1 d .
C2 C 0.3945(9) 0.3293(7) 0.3602(5) 0.065(2) Uani 1 1 d .
C3 C -0.0082(9) 0.1535(7) 0.3575(6) 0.064(2) Uani 1 1 d .
C4 C 0.3106(9) 0.4044(7) 0.3224(5) 0.060(2) Uani 1 1 d .
C5 C 0.3805(10) 0.4949(8) 0.2658(6) 0.078(3) Uani 1 1 d .
H5 H 0.3239 0.5457 0.2409 0.094 Uiso 1 1 calc R
C6 C 0.0074(9) 0.3215(8) 0.2590(6) 0.070(2) Uani 1 1 d .
C7 C -0.0708(9) 0.2005(8) 0.2652(6) 0.072(2) Uani 1 1 d .
C8 C 0.1324(8) 0.2693(7) 0.4149(5) 0.059(2) Uani 1 1 d .
C9 C 0.0794(10) 0.0673(8) 0.3380(6) 0.070(2) Uani 1 1 d .
C10 C 0.2975(9) 0.2397(8) 0.4208(6) 0.066(2) Uani 1 1 d .
C11 C 0.2436(11) 0.1132(8) 0.3726(7) 0.079(3) Uani 1 1 d .
C12 C 0.5516(10) 0.3436(9) 0.3415(7) 0.085(3) Uani 1 1 d .
H12 H 0.6100 0.2943 0.3673 0.102 Uiso 1 1 calc R
C13 C 0.5364(10) 0.5075(9) 0.2474(7) 0.086(3) Uani 1 1 d .
C14 C 0.6182(11) 0.4318(10) 0.2842(7) 0.089(3) Uani 1 1 d .
H14 H 0.7212 0.4402 0.2702 0.107 Uiso 1 1 calc R
C15 C -0.0378(11) 0.3761(9) 0.1775(6) 0.081(3) Uani 1 1 d .
H15 H 0.0165 0.4573 0.1744 0.097 Uiso 1 1 calc R
C16 C 0.0999(12) 0.2985(9) 0.5169(6) 0.094(3) Uani 1 1 d .
H16A H 0.1780 0.3743 0.5458 0.141 Uiso 1 1 calc R
H16B H 0.1108 0.2365 0.5576 0.141 Uiso 1 1 calc R
H16C H -0.0091 0.3029 0.5106 0.141 Uiso 1 1 calc R
C17 C 0.1199(11) 0.4890(8) 0.3958(6) 0.084(3) Uani 1 1 d .
H17A H 0.1371 0.5508 0.3521 0.126 Uiso 1 1 calc R
H17B H 0.1978 0.5170 0.4559 0.126 Uiso 1 1 calc R
H17C H 0.0106 0.4694 0.4087 0.126 Uiso 1 1 calc R
C19 C -0.1994(12) 0.1379(10) 0.1865(8) 0.103(3) Uani 1 1 d .
H19 H -0.2556 0.0567 0.1872 0.124 Uiso 1 1 calc R
C20 C -0.1576(13) 0.3149(11) 0.1033(7) 0.089(3) Uani 1 1 d .
C21 C 0.6082(16) 0.5923(13) 0.1712(15) 0.167(7) Uani 1 1 d .
H21A H 0.7256 0.6075 0.1794 0.200 Uiso 1 1 calc R
H21B H 0.5573 0.5552 0.1054 0.200 Uiso 1 1 calc R
C22 C -0.1507(10) 0.0930(10) 0.4096(8) 0.098(3) Uani 1 1 d .
H22A H -0.2307 0.0278 0.3669 0.147 Uiso 1 1 calc R
H22B H -0.2010 0.1509 0.4265 0.147 Uiso 1 1 calc R
H22C H -0.1091 0.0629 0.4678 0.147 Uiso 1 1 calc R
C23 C 0.3421(14) 0.0403(11) 0.3588(9) 0.109(4) Uani 1 1 d .
H23 H 0.4546 0.0735 0.3815 0.130 Uiso 1 1 calc R
C26 C 0.288(2) -0.0684(12) 0.3172(13) 0.139(6) Uani 1 1 d D
C24 C 0.119(3) -0.1157(10) 0.2810(9) 0.133(5) Uani 1 1 d .
H24 H 0.0758 -0.1937 0.2505 0.160 Uiso 1 1 calc R
C18 C 0.0136(14) -0.0490(9) 0.2892(7) 0.097(3) Uani 1 1 d .
H18 H -0.0979 -0.0811 0.2630 0.116 Uiso 1 1 calc R
C27 C 0.4024(12) 0.2526(11) 0.5243(7) 0.109(4) Uani 1 1 d .
H27A H 0.3432 0.1947 0.5627 0.164 Uiso 1 1 calc R
H27B H 0.4252 0.3322 0.5549 0.164 Uiso 1 1 calc R
H27C H 0.5037 0.2391 0.5195 0.164 Uiso 1 1 calc R
C28 C -0.2394(13) 0.1971(14) 0.1107(8) 0.116(4) Uani 1 1 d .
H28 H -0.3269 0.1557 0.0610 0.140 Uiso 1 1 calc R
C31 C -0.2088(19) 0.392(2) 0.0187(11) 0.213(11) Uani 1 1 d .
H31A H -0.3269 0.3745 0.0047 0.256 Uiso 1 1 calc R
H31B H -0.1570 0.4773 0.0382 0.256 Uiso 1 1 calc R
C35 C 0.355(3) -0.1643(19) 0.267(2) 0.35(2) Uani 1 1 d D
H35A H 0.4014 -0.1308 0.2124 0.419 Uiso 1 1 calc R
H35B H 0.4414 -0.1773 0.3142 0.419 Uiso 1 1 calc R
O1 O -0.160(4) 0.361(2) -0.0551(13) 0.390(16) Uani 1 1 d .
H1 H -0.0630 0.3998 -0.0515 0.585 Uiso 1 1 calc R
O2 O 0.579(2) 0.6909(13) 0.1853(10) 0.218(6) Uani 1 1 d .
H2 H 0.5862 0.7272 0.1365 0.326 Uiso 1 1 calc R
O3 O 0.233(7) -0.2756(19) 0.235(3) 0.92(8) Uani 1 1 d D
H3 H 0.2676 -0.3156 0.2000 1.373 Uiso 1 1 calc R
O4 O 0.6653(14) 0.8450(10) 1.0455(8) 0.175(4) Uani 1 1 d .
C29 C 0.7250(19) 0.8402(12) 0.9735(9) 0.144(5) Uani 1 1 d D
C33 C 0.755(3) 0.7346(18) 0.9394(15) 0.247(11) Uani 1 1 d D
H33A H 0.8457 0.7238 0.9831 0.371 Uiso 1 1 calc R
H33B H 0.7806 0.7431 0.8754 0.371 Uiso 1 1 calc R
H33C H 0.6589 0.6660 0.9368 0.371 Uiso 1 1 calc R
C34 C 0.719(3) 0.9306(19) 0.9031(18) 0.284(13) Uani 1 1 d D
H34A H 0.6552 0.9777 0.9217 0.426 Uiso 1 1 calc R
H34B H 0.6704 0.8903 0.8390 0.426 Uiso 1 1 calc R
H34C H 0.8289 0.9822 0.9031 0.426 Uiso 1 1 calc R

loop_
_atom_site_aniso_label
_atom_site_aniso_U_11
_atom_site_aniso_U_22
_atom_site_aniso_U_33
_atom_site_aniso_U_23
_atom_site_aniso_U_13
_atom_site_aniso_U_12
C1 0.046(4) 0.058(5) 0.066(5) 0.006(4) 0.015(3) 0.024(3)
C2 0.049(4) 0.074(6) 0.072(5) 0.008(4) 0.014(4) 0.017(4)
C3 0.058(4) 0.059(5) 0.078(5) 0.013(4) 0.026(4) 0.014(4)
C4 0.058(4) 0.058(5) 0.068(5) 0.011(4) 0.020(4) 0.018(4)
C5 0.063(5) 0.083(7) 0.093(6) 0.018(5) 0.025(5) 0.023(5)
C6 0.059(5) 0.086(7) 0.078(6) 0.011(5) 0.032(4) 0.029(5)
C7 0.055(5) 0.067(6) 0.082(6) 0.007(4) 0.010(4) 0.008(4)
C8 0.055(4) 0.063(5) 0.060(4) 0.003(4) 0.017(3) 0.019(4)
C9 0.072(5) 0.059(6) 0.081(6) 0.013(4) 0.027(4) 0.017(4)
C10 0.053(4) 0.073(6) 0.069(5) 0.019(4) 0.003(4) 0.019(4)
C11 0.086(6) 0.074(7) 0.096(6) 0.040(5) 0.035(5) 0.040(5)
C12 0.067(5) 0.095(7) 0.105(7) 0.023(6) 0.023(5) 0.037(5)
C13 0.056(5) 0.096(7) 0.097(6) 0.017(5) 0.029(5) 0.004(5)
C14 0.058(5) 0.105(8) 0.110(7) 0.028(6) 0.023(5) 0.027(5)
C15 0.081(6) 0.102(7) 0.078(6) 0.034(6) 0.023(5) 0.050(6)
C16 0.111(7) 0.098(8) 0.074(6) 0.004(5) 0.033(5) 0.030(6)
C17 0.095(6) 0.082(7) 0.094(6) 0.005(5) 0.043(5) 0.042(5)
C19 0.080(7) 0.095(8) 0.110(8) 0.005(6) -0.013(6) 0.009(6)
C20 0.089(7) 0.092(8) 0.081(7) 0.026(6) 0.003(5) 0.028(6)
C21 0.114(9) 0.096(10) 0.33(2) 0.095(12) 0.097(12) 0.053(8)
C22 0.062(5) 0.099(8) 0.134(8) 0.035(6) 0.036(5) 0.016(5)
C23 0.118(8) 0.086(8) 0.160(10) 0.048(7) 0.068(7) 0.060(7)
C26 0.158(12) 0.067(9) 0.242(17) 0.051(9) 0.105(12) 0.065(10)
C24 0.266(18) 0.058(7) 0.112(9) 0.027(6) 0.101(11) 0.069(11)
C18 0.125(8) 0.058(7) 0.099(7) 0.008(5) 0.023(6) 0.017(6)
C27 0.083(6) 0.157(11) 0.094(7) 0.043(7) 0.011(5) 0.047(7)
C28 0.085(8) 0.158(13) 0.093(8) -0.002(8) -0.024(6) 0.045(8)
C31 0.147(13) 0.43(3) 0.084(9) 0.040(14) -0.001(8) 0.142(17)
C35 0.21(2) 0.18(2) 0.68(6) 0.15(3) 0.02(3) 0.124(19)
O1 0.72(5) 0.42(3) 0.158(13) 0.092(16) 0.04(2) 0.38(3)
O2 0.286(16) 0.198(13) 0.212(13) 0.065(10) 0.158(12) 0.077(12)
O3 1.75(19) 0.18(2) 0.48(5) -0.05(3) 0.37(8) -0.23(5)
O4 0.218(11) 0.170(10) 0.142(8) 0.040(7) 0.089(8) 0.041(8)
C29 0.194(13) 0.121(11) 0.096(9) 0.000(8) 0.064(9) 0.001(10)
C33 0.42(3) 0.22(2) 0.202(19) 0.036(16) 0.13(2) 0.19(2)
C34 0.38(3) 0.23(2) 0.29(3) 0.17(2) 0.16(3) 0.11(2)

loop_
_atom_type_symbol
_atom_type_description
_atom_type_scat_dispersion_real
_atom_type_scat_dispersion_imag
_atom_type_scat_source
C C 0.0033 0.0016 'International Tables Vol C Tables 4.2.6.8 and 6.1.1.4'
H H 0.0000 0.0000 'International Tables Vol C Tables 4.2.6.8 and 6.1.1.4'
O O 0.0106 0.0060 'International Tables Vol C Tables 4.2.6.8 and 6.1.1.4'

loop_
_geom_angle_atom_site_label_1
_geom_angle_atom_site_label_2
_geom_angle_atom_site_label_3
_geom_angle
C4 C1 C6 110.8(6)
C4 C1 C17 111.3(6)
C6 C1 C17 110.4(6)
C4 C1 C8 103.8(5)
C6 C1 C8 104.4(6)
C17 C1 C8 115.9(6)
C4 C2 C12 119.7(7)
C4 C2 C10 112.1(6)
C12 C2 C10 128.3(8)
C9 C3 C7 111.8(7)
C9 C3 C22 110.0(7)
C7 C3 C22 110.5(6)
C9 C3 C8 104.6(6)
C7 C3 C8 102.9(6)
C22 C3 C8 116.8(7)
C2 C4 C5 120.9(7)
C2 C4 C1 112.8(6)
C5 C4 C1 126.2(7)
C13 C5 C4 118.7(8)
C13 C5 H5 120.6
C4 C5 H5 120.6
C7 C6 C15 120.3(9)
C7 C6 C1 110.9(7)
C15 C6 C1 128.8(9)
C6 C7 C19 117.0(9)
C6 C7 C3 114.4(7)
C19 C7 C3 128.6(8)
C16 C8 C10 112.3(6)
C16 C8 C1 112.4(6)
C10 C8 C1 107.2(5)
C16 C8 C3 111.6(6)
C10 C8 C3 105.6(6)
C1 C8 C3 107.4(5)
C11 C9 C18 119.2(9)
C11 C9 C3 112.4(8)
C18 C9 C3 128.4(8)
C11 C10 C2 111.6(7)
C11 C10 C27 112.0(7)
C2 C10 C27 108.8(7)
C11 C10 C8 103.9(6)
C2 C10 C8 104.1(6)
C27 C10 C8 116.0(7)
C9 C11 C23 118.2(10)
C9 C11 C10 113.5(7)
C23 C11 C10 128.3(9)
C14 C12 C2 118.9(8)
C14 C12 H12 120.5
C2 C12 H12 120.5
C14 C13 C5 120.1(8)
C14 C13 C21 118.4(8)
C5 C13 C21 120.7(10)
C13 C14 C12 121.7(8)
C13 C14 H14 119.2
C12 C14 H14 119.2
C20 C15 C6 121.6(10)
C20 C15 H15 119.2
C6 C15 H15 119.2
C8 C16 H16A 109.5
C8 C16 H16B 109.5
H16A C16 H16B 109.5
C8 C16 H16C 109.5
H16A C16 H16C 109.5
H16B C16 H16C 109.5
C1 C17 H17A 109.5
C1 C17 H17B 109.5
H17A C17 H17B 109.5
C1 C17 H17C 109.5
H17A C17 H17C 109.5
H17B C17 H17C 109.5
C28 C19 C7 119.5(10)
C28 C19 H19 120.2
C7 C19 H19 120.2
C15 C20 C28 118.3(9)
C15 C20 C31 116.3(12)
C28 C20 C31 124.9(12)
O2 C21 C13 107.8(13)
O2 C21 H21A 110.1
C13 C21 H21A 110.1
O2 C21 H21B 110.1
C13 C21 H21B 110.1
H21A C21 H21B 108.5
C3 C22 H22A 109.5
C3 C22 H22B 109.5
H22A C22 H22B 109.5
C3 C22 H22C 109.5
H22A C22 H22C 109.5
H22B C22 H22C 109.5
C26 C23 C11 125.2(12)
C26 C23 H23 117.4
C11 C23 H23 117.4
C23 C26 C24 116.8(11)
C23 C26 C35 139.4(16)
C24 C26 C35 101.8(14)
C26 C24 C18 121.9(11)
C26 C24 H24 119.1
C18 C24 H24 119.1
C24 C18 C9 118.7(11)
C24 C18 H18 120.7
C9 C18 H18 120.7
C10 C27 H27A 109.5
C10 C27 H27B 109.5
H27A C27 H27B 109.5
C10 C27 H27C 109.5
H27A C27 H27C 109.5
H27B C27 H27C 109.5
C19 C28 C20 123.1(10)
C19 C28 H28 118.4
C20 C28 H28 118.4
O1 C31 C20 106.1(17)
O1 C31 H31A 110.5
C20 C31 H31A 110.5
O1 C31 H31B 110.5
C20 C31 H31B 110.5
H31A C31 H31B 108.7
O3 C35 C26 113.5(19)
O3 C35 H35A 108.9
C26 C35 H35A 108.9
O3 C35 H35B 108.9
C26 C35 H35B 108.9
H35A C35 H35B 107.7
C31 O1 H1 109.5
C21 O2 H2 109.5
C35 O3 H3 109.5
O4 C29 C33 122.4(13)
O4 C29 C34 118.1(15)
C33 C29 C34 116.9(13)
C29 C33 H33A 109.5
C29 C33 H33B 109.5
H33A C33 H33B 109.5
C29 C33 H33C 109.5
H33A C33 H33C 109.5
H33B C33 H33C 109.5
C29 C34 H34A 109.5
C29 C34 H34B 109.5
H34A C34 H34B 109.5
C29 C34 H34C 109.5
H34A C34 H34C 109.5
H34B C34 H34C 109.5

loop_
_geom_bond_atom_site_label_1
_geom_bond_atom_site_label_2
_geom_bond_distance
C1 C4 1.514(9)
C1 C6 1.531(11)
C1 C17 1.541(10)
C1 C8 1.577(10)
C2 C4 1.380(10)
C2 C12 1.401(10)
C2 C10 1.517(11)
C3 C9 1.491(11)
C3 C7 1.508(11)
C3 C22 1.543(11)
C3 C8 1.595(11)
C4 C5 1.399(11)
C5 C13 1.393(11)
C5 H5 0.9300
C6 C7 1.387(11)
C6 C15 1.388(11)
C7 C19 1.420(12)
C8 C16 1.547(11)
C8 C10 1.576(10)
C9 C11 1.359(11)
C9 C18 1.404(12)
C10 C11 1.505(12)
C10 C27 1.550(11)
C11 C23 1.420(13)
C12 C14 1.379(13)
C12 H12 0.9300
C13 C14 1.370(13)
C13 C21 1.562(16)
C14 H14 0.9300
C15 C20 1.340(13)
C15 H15 0.9300
C16 H16A 0.9600
C16 H16B 0.9600
C16 H16C 0.9600
C17 H17A 0.9600
C17 H17B 0.9600
C17 H17C 0.9600
C19 C28 1.346(15)
C19 H19 0.9300
C20 C28 1.364(15)
C20 C31 1.604(19)
C21 O2 1.280(15)
C21 H21A 0.9700
C21 H21B 0.9700
C22 H22A 0.9600
C22 H22B 0.9600
C22 H22C 0.9600
C23 C26 1.293(17)
C23 H23 0.9300
C26 C24 1.394(19)
C26 C35 1.609(18)
C24 C18 1.401(16)
C24 H24 0.9300
C18 H18 0.9300
C27 H27A 0.9600
C27 H27B 0.9600
C27 H27C 0.9600
C28 H28 0.9300
C31 O1 1.26(2)
C31 H31A 0.9700
C31 H31B 0.9700
C35 O3 1.406(18)
C35 H35A 0.9700
C35 H35B 0.9700
O1 H1 0.8200
O2 H2 0.8200
O3 H3 0.8200
O4 C29 1.216(14)
C29 C33 1.429(14)
C29 C34 1.482(15)
C33 H33A 0.9600
C33 H33B 0.9600
C33 H33C 0.9600
C34 H34A 0.9600
C34 H34B 0.9600
C34 H34C 0.9600

loop_
_geom_torsion_atom_site_label_1
_geom_torsion_atom_site_label_2
_geom_torsion_atom_site_label_3
_geom_torsion_atom_site_label_4
_geom_torsion
C12 C2 C4 C5 -0.2(12)
C10 C2 C4 C5 178.9(7)
C12 C2 C4 C1 179.5(7)
C10 C2 C4 C1 -1.4(9)
C6 C1 C4 C2 -109.8(8)
C17 C1 C4 C2 127.0(7)
C8 C1 C4 C2 1.7(8)
C6 C1 C4 C5 69.9(10)
C17 C1 C4 C5 -53.3(10)
C8 C1 C4 C5 -178.6(8)
C2 C4 C5 C13 0.5(13)
C1 C4 C5 C13 -179.1(7)
C4 C1 C6 C7 109.3(7)
C17 C1 C6 C7 -127.0(7)
C8 C1 C6 C7 -1.9(7)
C4 C1 C6 C15 -69.0(9)
C17 C1 C6 C15 54.7(10)
C8 C1 C6 C15 179.9(7)
C15 C6 C7 C19 -1.5(12)
C1 C6 C7 C19 -179.9(7)
C15 C6 C7 C3 179.7(6)
C1 C6 C7 C3 1.3(9)
C9 C3 C7 C6 -111.8(8)
C22 C3 C7 C6 125.3(8)
C8 C3 C7 C6 -0.1(8)
C9 C3 C7 C19 69.6(11)
C22 C3 C7 C19 -53.3(12)
C8 C3 C7 C19 -178.7(8)
C4 C1 C8 C16 122.6(7)
C6 C1 C8 C16 -121.3(7)
C17 C1 C8 C16 0.3(9)
C4 C1 C8 C10 -1.3(7)
C6 C1 C8 C10 114.8(6)
C17 C1 C8 C10 -123.6(7)
C4 C1 C8 C3 -114.3(6)
C6 C1 C8 C3 1.7(6)
C17 C1 C8 C3 123.3(7)
C9 C3 C8 C16 -120.5(7)
C7 C3 C8 C16 122.5(7)
C22 C3 C8 C16 1.3(10)
C9 C3 C8 C10 1.8(7)
C7 C3 C8 C10 -115.2(6)
C22 C3 C8 C10 123.6(7)
C9 C3 C8 C1 115.9(6)
C7 C3 C8 C1 -1.1(7)
C22 C3 C8 C1 -122.3(7)
C7 C3 C9 C11 110.0(8)
C22 C3 C9 C11 -126.9(8)
C8 C3 C9 C11 -0.7(8)
C7 C3 C9 C18 -69.2(10)
C22 C3 C9 C18 53.9(11)
C8 C3 C9 C18 -179.9(8)
C4 C2 C10 C11 112.0(8)
C12 C2 C10 C11 -69.0(10)
C4 C2 C10 C27 -123.8(8)
C12 C2 C10 C27 55.2(12)
C4 C2 C10 C8 0.5(8)
C12 C2 C10 C8 179.5(8)
C16 C8 C10 C11 119.6(7)
C1 C8 C10 C11 -116.5(6)
C3 C8 C10 C11 -2.2(7)
C16 C8 C10 C2 -123.3(7)
C1 C8 C10 C2 0.6(7)
C3 C8 C10 C2 114.8(6)
C16 C8 C10 C27 -3.8(10)
C1 C8 C10 C27 120.1(8)
C3 C8 C10 C27 -125.6(8)
C18 C9 C11 C23 -0.7(12)
C3 C9 C11 C23 -179.9(7)
C18 C9 C11 C10 178.4(7)
C3 C9 C11 C10 -0.8(10)
C2 C10 C11 C9 -109.7(8)
C27 C10 C11 C9 127.9(8)
C8 C10 C11 C9 2.0(8)
C2 C10 C11 C23 69.3(10)
C27 C10 C11 C23 -53.1(11)
C8 C10 C11 C23 -179.1(8)
C4 C2 C12 C14 -0.9(13)
C10 C2 C12 C14 -179.8(8)
C4 C5 C13 C14 0.2(14)
C4 C5 C13 C21 169.9(11)
C5 C13 C14 C12 -1.3(15)
C21 C13 C14 C12 -171.3(12)
C2 C12 C14 C13 1.7(15)
C7 C6 C15 C20 0.4(12)
C1 C6 C15 C20 178.5(8)
C6 C7 C19 C28 0.0(14)
C3 C7 C19 C28 178.6(9)
C6 C15 C20 C28 2.2(14)
C6 C15 C20 C31 174.3(9)
C14 C13 C21 O2 -145.5(14)
C5 C13 C21 O2 44.6(19)
C9 C11 C23 C26 -1.5(16)
C10 C11 C23 C26 179.6(11)
C11 C23 C26 C24 2(2)
C11 C23 C26 C35 162(2)
C23 C26 C24 C18 -0.1(19)
C35 C26 C24 C18 -166.8(13)
C26 C24 C18 C9 -1.9(16)
C11 C9 C18 C24 2.2(12)
C3 C9 C18 C24 -178.6(8)
C7 C19 C28 C20 2.7(17)
C15 C20 C28 C19 -3.8(17)
C31 C20 C28 C19 -175.2(12)
C15 C20 C31 O1 110(2)
C28 C20 C31 O1 -78(2)
C23 C26 C35 O3 179(3)
C24 C26 C35 O3 -20(3)
